data_7048447
loop_
_publ_author_name
'Wang, Dong'
'Hu, Zhiyong'
'Xu, Shasha'
'Li, Dandan'
'Zhang, Qiong'
'Ma, Wen'
'Zhou, Hongping'
'Wu, Jieying'
'Tian, Yupeng'

_publ_section_title
;
 Fluorescent metal-organic frameworks based on mixed organic ligands: new
 candidates for highly sensitive detection of TNP.
;
_journal_issue 5
_journal_name_full 'Dalton transactions (Cambridge, England : 2003)'
_journal_page_first 1900
_journal_page_last 1905
_journal_paper_doi 10.1039/c8dt03811b
_journal_volume 48
_journal_year 2019
_chemical_formula_sum 'C72 H50 N14 O15 Zn2'
_chemical_formula_weight 1482.04
_space_group_crystal_system orthorhombic
_space_group_IT_number 60
_space_group_name_Hall '-P 2n 2ab'
_space_group_name_H-M_alt 'P b c n'
_symmetry_space_group_name_Hall '-P 2n 2ab'
_symmetry_space_group_name_H-M 'P b c n'
_atom_sites_solution_hydrogens geom
_audit_creation_method SHELXL-2018/3
_audit_update_record
;
2018-11-12 deposited with the CCDC.
2019-01-02 downloaded from the CCDC.
;
_cell_angle_alpha 90
_cell_angle_beta 90
_cell_angle_gamma 90
_cell_formula_units_Z 4
_cell_length_a 23.937(3)
_cell_length_b 18.786(2)
_cell_length_c 15.8863(18)
_cell_measurement_reflns_used 9343
_cell_measurement_temperature 296(2)
_cell_measurement_theta_max 21.53
_cell_measurement_theta_min 2.39
_cell_volume 7143.8(14)
_computing_cell_refinement 'Bruker SMART'
_computing_data_collection 'Bruker SMART'
_computing_data_reduction 'Bruker SAINT'
_computing_molecular_graphics 'Bruker SHELXTL'
_computing_publication_material 'Bruker SHELXTL'
_computing_structure_refinement 'SHELXL-2018/3 (Sheldrick, 2018)'
_computing_structure_solution 'Bruker SHELXTL'
_diffrn_ambient_temperature 296(2)
_diffrn_measured_fraction_theta_full 0.999
_diffrn_measured_fraction_theta_max 0.999
_diffrn_measurement_device_type 'CCD area detector'
_diffrn_measurement_method 'phi and omega scans'
_diffrn_radiation_type MoK\a
_diffrn_radiation_wavelength 0.71073
_diffrn_reflns_av_R_equivalents 0.0453
_diffrn_reflns_av_unetI/netI 0.0302
_diffrn_reflns_Laue_measured_fraction_full 0.999
_diffrn_reflns_Laue_measured_fraction_max 0.999
_diffrn_reflns_limit_h_max 28
_diffrn_reflns_limit_h_min -28
_diffrn_reflns_limit_k_max 20
_diffrn_reflns_limit_k_min -22
_diffrn_reflns_limit_l_max 18
_diffrn_reflns_limit_l_min -18
_diffrn_reflns_number 48432
_diffrn_reflns_point_group_measured_fraction_full 0.999
_diffrn_reflns_point_group_measured_fraction_max 0.999
_diffrn_reflns_theta_full 25.004
_diffrn_reflns_theta_max 25.004
_diffrn_reflns_theta_min 1.378
_exptl_absorpt_coefficient_mu 0.747
_exptl_absorpt_correction_T_max 0.916
_exptl_absorpt_correction_T_min 0.890
_exptl_absorpt_correction_type multi-scan
_exptl_absorpt_process_details '(SADABS; Sheldrick, 2003)'
_exptl_crystal_colour colorless
_exptl_crystal_density_diffrn 1.378
_exptl_crystal_description block
_exptl_crystal_F_000 3040
_exptl_crystal_size_max 0.160
_exptl_crystal_size_mid 0.140
_exptl_crystal_size_min 0.120
_refine_diff_density_max 0.710
_refine_diff_density_min -0.535
_refine_diff_density_rms 0.066
_refine_ls_extinction_method none
_refine_ls_goodness_of_fit_ref 1.062
_refine_ls_hydrogen_treatment constr
_refine_ls_matrix_type full
_refine_ls_number_parameters 596
_refine_ls_number_reflns 6291
_refine_ls_number_restraints 530
_refine_ls_restrained_S_all 1.141
_refine_ls_R_factor_all 0.0932
_refine_ls_R_factor_gt 0.0646
_refine_ls_shift/su_max 0.003
_refine_ls_shift/su_mean 0.000
_refine_ls_structure_factor_coef Fsqd
_refine_ls_weighting_details 'w=1/[\s^2^(Fo^2^)+(0.1177P)^2^+5.9429P] where P=(Fo^2^+2Fc^2^)/3'
_refine_ls_weighting_scheme calc
_refine_ls_wR_factor_gt 0.1923
_refine_ls_wR_factor_ref 0.2091
_reflns_Friedel_coverage 0.000
_reflns_number_gt 4376
_reflns_number_total 6291
_reflns_threshold_expression 'I > 2\s(I)'
_cod_data_source_file c8dt03811b2.cif
_cod_data_source_block AHU-TW4
_cod_depositor_comments 'Adding full bibliography for 7048445--7048450.cif.'
_cod_database_code 7048447
_shelx_shelxl_version_number 2018/3
_shelx_space_group_comment
;
The symmetry employed for this shelxl refinement is uniquely defined
by the following loop, which should always be used as a source of
symmetry information in preference to the above space-group names.
They are only intended as comments.
;
_shelx_estimated_absorpt_t_min 0.890
_shelx_estimated_absorpt_t_max 0.916
_exptl_absorpt_special_details 'The Rint before and after absorption are 0.0488 and 0.0453, respectively'

loop_
_space_group_symop_operation_xyz
'x, y, z'
'-x+1/2, -y+1/2, z+1/2'
'x+1/2, -y+1/2, -z'
'-x, y, -z+1/2'
'-x, -y, -z'
'x-1/2, y-1/2, -z-1/2'
'-x-1/2, y-1/2, z'
'x, -y, z-1/2'

loop_
_atom_site_label
_atom_site_type_symbol
_atom_site_fract_x
_atom_site_fract_y
_atom_site_fract_z
_atom_site_U_iso_or_equiv
_atom_site_adp_type
_atom_site_occupancy
_atom_site_site_symmetry_order
_atom_site_calc_flag
_atom_site_refinement_flags_posn
_atom_site_refinement_flags_adp
_atom_site_refinement_flags_occupancy
_atom_site_disorder_assembly
_atom_site_disorder_group
Zn1 Zn -0.32529(2) 0.54878(3) 0.29854(4) 0.0618(2) Uani 1 1 d . . . . .
O1 O -0.24643(15) 0.5303(2) 0.3136(2) 0.0850(11) Uani 1 1 d . . . . .
O2 O -0.24874(16) 0.6107(2) 0.4147(3) 0.0947(12) Uani 1 1 d . . . . .
O3 O 0.1738(3) 0.1527(4) 0.2337(7) 0.087(3) Uani 0.560(11) 1 d D U P A 1
O4 O 0.0870(3) 0.1244(3) 0.2499(6) 0.093(3) Uani 0.560(11) 1 d D U P A 1
N2 N -0.34127(17) 0.4841(2) 0.1989(2) 0.0684(11) Uani 1 1 d . . . . .
N3 N -0.38293(17) 0.4218(2) 0.0994(2) 0.0683(10) Uani 1 1 d . . . . .
N4 N -0.47654(17) 0.42455(19) 0.0636(2) 0.0600(9) Uani 1 1 d . . . . .
N5 N -0.57144(17) 0.43303(19) 0.0397(2) 0.0619(10) Uani 1 1 d . . . . .
N0AA N -0.63367(15) 0.4962(2) 0.1085(2) 0.0639(10) Uani 1 1 d . . . . .
C1 C 0.05314(19) 0.5811(2) 0.4325(3) 0.0617(11) Uani 1 1 d . . . . .
H1 H 0.040240 0.625171 0.450696 0.074 Uiso 1 1 calc R U . . .
C35 C -0.3011(2) 0.4475(3) 0.1528(4) 0.0835(16) Uani 1 1 d . . . . .
H35 H -0.262851 0.448975 0.162833 0.100 Uiso 1 1 calc R U . . .
C36 C 0.1251(4) 0.1682(4) 0.2568(7) 0.060(3) Uani 0.560(11) 1 d D U P A 1
C34 C -0.3259(2) 0.4100(3) 0.0919(4) 0.0899(18) Uani 1 1 d . . . . .
H34 H -0.308290 0.381377 0.052087 0.108 Uiso 1 1 calc R U . . .
C25 C -0.3890(2) 0.4672(3) 0.1647(3) 0.0657(12) Uani 1 1 d . . . . .
H25 H -0.423357 0.484317 0.183259 0.079 Uiso 1 1 calc R U . . .
C26 C -0.4266(2) 0.3946(2) 0.0500(3) 0.0679(13) Uani 1 1 d . . . . .
C33 C -0.4183(3) 0.3425(3) -0.0092(4) 0.104(2) Uani 1 1 d . . . . .
H33 H -0.382953 0.323453 -0.018716 0.124 Uiso 1 1 calc R U . . .
C32 C -0.4631(4) 0.3196(4) -0.0532(4) 0.124(3) Uani 1 1 d . . . . .
H32 H -0.458681 0.283661 -0.092900 0.149 Uiso 1 1 calc R U . . .
C31 C -0.5148(3) 0.3482(3) -0.0407(4) 0.100(2) Uani 1 1 d . . . . .
H31 H -0.545711 0.333298 -0.071463 0.120 Uiso 1 1 calc R U . . .
C27 C -0.5190(2) 0.4008(2) 0.0204(3) 0.0656(12) Uani 1 1 d . . . . .
C30 C -0.6225(2) 0.4201(3) 0.0028(3) 0.0794(14) Uani 1 1 d . . . . .
H30 H -0.629687 0.390448 -0.042802 0.095 Uiso 1 1 calc R U . . .
C29 C -0.6598(2) 0.4587(3) 0.0458(3) 0.0777(15) Uani 1 1 d . . . . .
H29 H -0.697967 0.459891 0.034756 0.093 Uiso 1 1 calc R U . . .
C28 C -0.58099(19) 0.4793(2) 0.1026(3) 0.0610(11) Uani 1 1 d . . . . .
H28 H -0.553282 0.497043 0.137843 0.073 Uiso 1 1 calc R U . . .
C0AA C -0.2235(2) 0.5704(3) 0.3681(3) 0.0648(12) Uani 1 1 d . . . . .
C2 C -0.16072(19) 0.5641(2) 0.3729(3) 0.0608(11) Uani 1 1 d . . . . .
C3 C -0.1332(2) 0.5087(3) 0.3334(3) 0.0794(15) Uani 1 1 d . . . . .
H3 H -0.153508 0.476999 0.300579 0.095 Uiso 1 1 calc R U . . .
C4 C -0.0771(2) 0.4994(3) 0.3414(3) 0.0833(16) Uani 1 1 d . . . . .
H4 H -0.060090 0.460805 0.315131 0.100 Uiso 1 1 calc R U . . .
C5 C -0.04460(19) 0.5464(2) 0.3878(3) 0.0593(11) Uani 1 1 d . . . . .
C23 C -0.07206(19) 0.6041(3) 0.4240(3) 0.0679(12) Uani 1 1 d . . . . .
H23 H -0.051410 0.637925 0.453353 0.081 Uiso 1 1 calc R U . . .
C24 C -0.1286(2) 0.6122(3) 0.4176(3) 0.0725(13) Uani 1 1 d . . . . .
H24 H -0.145722 0.650743 0.443728 0.087 Uiso 1 1 calc R U . . .
C6 C 0.01604(17) 0.5325(2) 0.3983(3) 0.0546(10) Uani 1 1 d . . . . .
N10 N 0.03311(14) 0.46786(18) 0.3734(2) 0.0571(9) Uani 1 1 d . . . . .
C9 C 0.08707(17) 0.45059(19) 0.3800(3) 0.0548(10) Uani 1 1 d D . . . .
C8 C 0.12616(18) 0.4980(2) 0.4123(3) 0.0583(10) Uani 1 1 d . . . . .
H8 H 0.163600 0.485076 0.415413 0.070 Uiso 1 1 calc R U . . .
C7 C 0.10929(17) 0.5645(2) 0.4397(3) 0.0583(11) Uani 1 1 d D . . . .
C11 C 0.0967(5) 0.3795(5) 0.3453(9) 0.049(4) Uani 0.43(2) 1 d DG U P A 1
C12 C 0.1506(5) 0.3562(5) 0.3278(14) 0.069(5) Uani 0.43(2) 1 d G U P A 1
H12 H 0.180747 0.386830 0.335178 0.082 Uiso 0.43(2) 1 calc R U P A 1
C13 C 0.1595(5) 0.2872(5) 0.2993(14) 0.075(5) Uani 0.43(2) 1 d G U P A 1
H13 H 0.195520 0.271619 0.287534 0.090 Uiso 0.43(2) 1 calc R U P A 1
C14 C 0.1144(6) 0.2414(4) 0.2882(8) 0.059(4) Uani 0.43(2) 1 d DG U P A 1
C15 C 0.0605(4) 0.2647(6) 0.3057(9) 0.049(3) Uani 0.43(2) 1 d G U P A 1
H15 H 0.030414 0.234048 0.298344 0.059 Uiso 0.43(2) 1 calc R U P A 1
C16 C 0.0517(4) 0.3337(6) 0.3343(10) 0.057(4) Uani 0.43(2) 1 d G U P A 1
H16 H 0.015640 0.349260 0.345988 0.069 Uiso 0.43(2) 1 calc R U P A 1
C17 C 0.15052(15) 0.61538(17) 0.4747(2) 0.0791(14) Uani 0.941(5) 1 d DG U P B 1
C18 C 0.20173(16) 0.6239(2) 0.4347(2) 0.0957(16) Uani 0.941(5) 1 d DG U P B 1
H18 H 0.210463 0.596298 0.387907 0.115 Uiso 0.941(5) 1 calc R U P B 1
C19 C 0.23989(15) 0.6735(2) 0.4647(3) 0.1175(19) Uani 0.941(5) 1 d G U P B 1
H19 H 0.274157 0.679221 0.437912 0.141 Uiso 0.941(5) 1 calc R U P B 1
C20 C 0.22684(19) 0.7148(2) 0.5346(3) 0.125(2) Uani 0.941(5) 1 d G U P B 1
H20 H 0.252373 0.747991 0.554686 0.150 Uiso 0.941(5) 1 calc R U P B 1
C21 C 0.1756(2) 0.7063(2) 0.5746(3) 0.121(2) Uani 0.941(5) 1 d G U P B 1
H21 H 0.166894 0.733838 0.621455 0.146 Uiso 0.941(5) 1 calc R U P B 1
C22 C 0.13746(16) 0.6566(2) 0.5447(2) 0.1014(17) Uani 0.941(5) 1 d DG U P B 1
H22 H 0.103199 0.650914 0.571452 0.122 Uiso 0.941(5) 1 calc R U P B 1
C16A C 0.1734(4) 0.2817(3) 0.3466(10) 0.068(3) Uani 0.57(2) 1 d G U P A 2
H16A H 0.209106 0.264241 0.357331 0.082 Uiso 0.57(2) 1 calc R U P A 2
C15A C 0.1586(3) 0.3494(3) 0.3738(9) 0.060(3) Uani 0.57(2) 1 d G U P A 2
H15A H 0.184338 0.377327 0.402624 0.072 Uiso 0.57(2) 1 calc R U P A 2
C11A C 0.1053(4) 0.3754(3) 0.3578(6) 0.053(4) Uani 0.57(2) 1 d DG U P A 2
C12A C 0.0668(5) 0.3337(5) 0.3147(8) 0.062(3) Uani 0.57(2) 1 d G U P A 2
H12A H 0.031140 0.351112 0.303957 0.074 Uiso 0.57(2) 1 calc R U P A 2
C13A C 0.0816(7) 0.2659(4) 0.2875(6) 0.063(4) Uani 0.57(2) 1 d G U P A 2
H13A H 0.055906 0.238027 0.258664 0.075 Uiso 0.57(2) 1 calc R U P A 2
C14A C 0.1350(6) 0.2399(3) 0.3035(6) 0.065(4) Uani 0.57(2) 1 d DG U P A 2
O3A O 0.1985(3) 0.1391(4) 0.3055(7) 0.080(3) Uani 0.440(11) 1 d D U P A 2
C36A C 0.1551(5) 0.1678(5) 0.2771(7) 0.053(3) Uani 0.440(11) 1 d D U P A 2
O4A O 0.1248(4) 0.1338(4) 0.2245(5) 0.057(3) Uani 0.440(11) 1 d D U P A 2
C17A C 0.149(2) 0.6243(18) 0.457(4) 0.095(3) Uani 0.059(5) 1 d DG U P B 2
C18A C 0.194(2) 0.614(2) 0.512(4) 0.101(3) Uani 0.059(5) 1 d DG U P B 2
H18A H 0.195392 0.572503 0.544136 0.121 Uiso 0.059(5) 1 calc R U P B 2
C19A C 0.235(2) 0.665(3) 0.519(5) 0.111(3) Uani 0.059(5) 1 d G U P B 2
H19A H 0.264960 0.657905 0.555972 0.133 Uiso 0.059(5) 1 calc R U P B 2
C20A C 0.233(2) 0.727(3) 0.471(5) 0.114(3) Uani 0.059(5) 1 d G U P B 2
H20A H 0.260637 0.760878 0.475616 0.136 Uiso 0.059(5) 1 calc R U P B 2
C21A C 0.188(3) 0.737(2) 0.416(5) 0.109(4) Uani 0.059(5) 1 d G U P B 2
H21A H 0.186746 0.778449 0.383425 0.130 Uiso 0.059(5) 1 calc R U P B 2
C22A C 0.147(2) 0.6860(17) 0.409(4) 0.096(3) Uani 0.059(5) 1 d DG U P B 2
N6 N 0.1232(4) 0.7582(5) 0.2368(6) 0.134(3) Uani 0.711(5) 1 d D U P C 1
O0AA O 0.0936(5) 0.7187(6) 0.2870(7) 0.202(4) Uani 0.711(5) 1 d D U P C 1
O2AA O 0.1092(6) 0.7915(7) 0.1714(8) 0.222(4) Uani 0.711(5) 1 d D U P C 1
O1AA O 0.1776(5) 0.7497(7) 0.2460(10) 0.220(4) Uani 0.711(5) 1 d D U P C 1
O1W O 0.5169(2) 0.5687(4) 0.2475(7) 0.082(2) Uani 0.5 1 d . . P D 2
N6B N 0.0600(15) 0.8290(13) 0.1883(15) 0.175(4) Uani 0.289(5) 1 d D U P C 2
O2AB O 0.0584(10) 0.7816(11) 0.1342(13) 0.151(4) Uani 0.289(5) 1 d D U P C 2
O1AB O 0.0714(13) 0.7920(14) 0.2513(16) 0.183(4) Uani 0.289(5) 1 d D U P C 2
O0AB O 0.0297(10) 0.8705(14) 0.2304(17) 0.191(4) Uani 0.289(5) 1 d D U P C 2

loop_
_atom_site_aniso_label
_atom_site_aniso_U_11
_atom_site_aniso_U_22
_atom_site_aniso_U_33
_atom_site_aniso_U_23
_atom_site_aniso_U_13
_atom_site_aniso_U_12
Zn1 0.0506(3) 0.0618(4) 0.0731(4) 0.0120(2) 0.0010(2) 0.0175(2)
O1 0.062(2) 0.087(2) 0.106(3) -0.010(2) -0.025(2) 0.0209(18)
O2 0.068(2) 0.101(3) 0.115(3) -0.017(2) 0.027(2) 0.004(2)
O3 0.067(5) 0.057(4) 0.137(8) -0.022(4) 0.033(5) 0.001(3)
O4 0.054(5) 0.065(4) 0.161(7) -0.020(4) -0.011(5) -0.005(3)
N2 0.057(2) 0.078(3) 0.070(3) 0.009(2) 0.0034(19) 0.024(2)
N3 0.077(3) 0.069(2) 0.059(2) -0.001(2) 0.009(2) 0.027(2)
N4 0.079(3) 0.0495(19) 0.052(2) -0.0043(17) 0.0101(19) 0.0036(19)
N5 0.080(3) 0.056(2) 0.050(2) -0.0081(17) -0.0006(19) -0.0190(19)
N0AA 0.056(2) 0.068(2) 0.067(2) -0.0112(19) 0.0015(18) -0.0212(19)
C1 0.065(3) 0.050(2) 0.070(3) -0.011(2) -0.008(2) 0.011(2)
C35 0.067(3) 0.098(4) 0.085(4) -0.002(3) 0.014(3) 0.034(3)
C36 0.053(6) 0.052(5) 0.076(7) -0.014(5) -0.002(5) -0.004(5)
C34 0.084(4) 0.093(4) 0.092(4) -0.006(3) 0.027(3) 0.042(3)
C25 0.065(3) 0.069(3) 0.064(3) 0.001(2) 0.010(2) 0.021(2)
C26 0.097(4) 0.053(3) 0.053(3) -0.001(2) 0.012(3) 0.018(2)
C33 0.132(5) 0.098(4) 0.081(4) -0.024(4) -0.004(4) 0.050(4)
C32 0.173(8) 0.107(5) 0.093(5) -0.054(4) -0.010(5) 0.045(5)
C31 0.137(6) 0.089(4) 0.075(4) -0.036(3) -0.018(4) 0.017(4)
C27 0.094(4) 0.052(2) 0.051(2) -0.004(2) 0.005(2) -0.004(2)
C30 0.096(4) 0.079(3) 0.063(3) -0.019(3) -0.008(3) -0.020(3)
C29 0.078(3) 0.084(4) 0.071(3) -0.009(3) -0.013(3) -0.029(3)
C28 0.064(3) 0.061(3) 0.059(3) -0.008(2) 0.000(2) -0.023(2)
C0AA 0.062(3) 0.062(3) 0.071(3) 0.011(2) 0.002(2) 0.005(2)
C2 0.057(2) 0.064(3) 0.061(3) 0.002(2) -0.003(2) 0.011(2)
C3 0.062(3) 0.087(4) 0.089(4) -0.031(3) -0.027(3) 0.015(3)
C4 0.073(3) 0.090(4) 0.087(3) -0.041(3) -0.021(3) 0.027(3)
C5 0.059(2) 0.065(3) 0.053(2) -0.009(2) -0.003(2) 0.007(2)
C23 0.056(3) 0.068(3) 0.079(3) -0.017(2) 0.004(2) 0.004(2)
C24 0.065(3) 0.068(3) 0.085(3) -0.016(3) 0.014(3) 0.007(2)
C6 0.052(2) 0.059(3) 0.052(2) -0.0067(19) 0.0000(19) 0.0073(19)
N10 0.053(2) 0.056(2) 0.062(2) -0.0094(17) 0.0061(17) 0.0012(16)
C9 0.052(2) 0.050(2) 0.063(3) -0.0037(19) 0.009(2) 0.0022(19)
C8 0.054(2) 0.053(2) 0.068(3) -0.002(2) 0.002(2) -0.002(2)
C7 0.061(3) 0.049(2) 0.065(3) -0.002(2) -0.010(2) 0.003(2)
C11 0.044(7) 0.048(9) 0.057(8) 0.001(7) 0.003(6) 0.003(6)
C12 0.052(7) 0.060(7) 0.093(12) -0.031(7) 0.004(7) -0.014(5)
C13 0.036(6) 0.078(8) 0.109(12) -0.043(8) 0.007(7) 0.010(6)
C14 0.053(9) 0.054(8) 0.069(8) -0.013(6) 0.003(7) -0.013(6)
C15 0.026(5) 0.067(7) 0.054(7) 0.000(5) 0.009(5) 0.000(5)
C16 0.059(7) 0.055(7) 0.059(8) -0.001(6) 0.007(6) -0.003(6)
C17 0.085(3) 0.051(2) 0.101(3) -0.004(2) -0.038(3) 0.015(2)
C18 0.085(3) 0.067(3) 0.136(4) -0.002(3) -0.040(3) 0.001(2)
C19 0.097(3) 0.092(3) 0.163(4) 0.002(3) -0.049(3) -0.001(3)
C20 0.128(4) 0.086(3) 0.161(4) -0.012(3) -0.074(4) 0.003(3)
C21 0.144(4) 0.083(3) 0.136(4) -0.028(3) -0.067(3) 0.020(3)
C22 0.127(4) 0.069(3) 0.109(3) -0.024(3) -0.050(3) 0.019(3)
C16A 0.052(5) 0.066(5) 0.087(8) -0.019(5) 0.002(5) -0.003(4)
C15A 0.045(4) 0.059(5) 0.075(8) -0.017(5) -0.001(4) 0.005(4)
C11A 0.053(6) 0.047(7) 0.060(7) -0.008(5) 0.003(5) -0.005(5)
C12A 0.064(6) 0.058(6) 0.062(7) -0.012(5) -0.021(6) 0.014(5)
C13A 0.059(9) 0.063(6) 0.067(7) -0.013(5) -0.007(7) 0.000(5)
C14A 0.075(8) 0.054(6) 0.065(6) -0.013(5) 0.017(5) 0.002(5)
O3A 0.056(4) 0.063(5) 0.120(8) -0.026(5) -0.019(4) 0.020(4)
C36A 0.042(7) 0.058(6) 0.058(7) -0.014(5) 0.006(5) 0.004(6)
O4A 0.044(6) 0.053(5) 0.073(5) -0.024(4) -0.011(4) 0.003(4)
C17A 0.098(5) 0.073(5) 0.114(5) -0.007(4) -0.032(4) 0.009(4)
C18A 0.100(4) 0.078(4) 0.124(5) -0.007(4) -0.037(4) 0.007(4)
C19A 0.109(4) 0.086(4) 0.138(5) -0.009(4) -0.044(4) 0.003(4)
C20A 0.109(5) 0.091(5) 0.141(6) -0.004(5) -0.038(5) 0.000(5)
C21A 0.102(6) 0.091(6) 0.133(6) 0.000(5) -0.028(5) 0.000(5)
C22A 0.095(5) 0.077(5) 0.117(5) -0.003(5) -0.026(5) 0.006(5)
N6 0.143(6) 0.114(5) 0.145(6) 0.074(5) -0.038(5) 0.010(5)
O0AA 0.224(8) 0.184(7) 0.198(8) 0.053(6) 0.005(6) 0.014(7)
O2AA 0.242(8) 0.189(7) 0.234(8) 0.032(7) 0.014(7) 0.021(7)
O1AA 0.230(9) 0.194(8) 0.237(9) -0.001(8) -0.003(8) -0.001(8)
O1W 0.069(6) 0.081(4) 0.096(5) 0.005(5) 0.005(7) 0.024(3)
N6B 0.185(8) 0.156(7) 0.183(8) 0.056(7) -0.022(7) 0.021(7)
O2AB 0.168(9) 0.135(8) 0.151(9) 0.056(7) -0.048(8) 0.028(8)
O1AB 0.198(8) 0.166(7) 0.185(7) 0.045(6) -0.022(7) 0.007(7)
O0AB 0.206(9) 0.174(8) 0.194(9) 0.041(8) -0.024(8) 0.003(8)

loop_
_atom_type_symbol
_atom_type_description
_atom_type_scat_dispersion_real
_atom_type_scat_dispersion_imag
_atom_type_scat_source
C C 0.0030 0.0020 'International Tables Vol C Tables 4.2.6.8 and 6.1.1.4'
H H 0.0000 0.0000 'International Tables Vol C Tables 4.2.6.8 and 6.1.1.4'
N N 0.0060 0.0030 'International Tables Vol C Tables 4.2.6.8 and 6.1.1.4'
O O 0.0110 0.0060 'International Tables Vol C Tables 4.2.6.8 and 6.1.1.4'
Zn Zn 0.2840 1.4300 'International Tables Vol C Tables 4.2.6.8 and 6.1.1.4'

loop_
_geom_angle_atom_site_label_1
_geom_angle_atom_site_label_2
_geom_angle_atom_site_label_3
_geom_angle
_geom_angle_site_symmetry_1
_geom_angle_site_symmetry_3
O1 Zn1 O3 102.4(2) . 6_566
O1 Zn1 O4A 137.6(3) . 6_566
O3 Zn1 O4A 35.5(3) 6_566 6_566
O1 Zn1 N0AA 107.16(16) . 4_455
O3 Zn1 N0AA 130.5(3) 6_566 4_455
O1 Zn1 N2 99.97(16) . .
O3 Zn1 N2 112.2(3) 6_566 .
O4A Zn1 N2 102.7(3) 6_566 .
N0AA Zn1 N2 100.68(17) 4_455 .
O1 Zn1 O3A 88.9(2) . 6_566
O3 Zn1 O3A 32.5(3) 6_566 6_566
N0AA Zn1 O3A 161.0(2) 4_455 6_566
N2 Zn1 O3A 86.1(3) . 6_566
O1 Zn1 C36A 113.0(3) . 6_566
O3 Zn1 C36A 16.7(3) 6_566 6_566
N0AA Zn1 C36A 132.2(2) 4_455 6_566
N2 Zn1 C36A 96.9(3) . 6_566
C0AA O1 Zn1 113.6(3) . .
C36 O3 Zn1 108.0(5) . 6_656
C25 N2 C35 105.4(5) . .
C25 N2 Zn1 129.4(3) . .
C35 N2 Zn1 125.1(4) . .
C25 N3 C34 105.9(5) . .
C25 N3 C26 125.4(4) . .
C34 N3 C26 128.7(4) . .
C27 N4 C26 117.8(4) . .
C28 N5 C30 106.2(4) . .
C28 N5 C27 125.7(4) . .
C30 N5 C27 127.9(4) . .
C28 N0AA C29 105.3(4) . .
C28 N0AA Zn1 129.7(3) . 4_455
C29 N0AA Zn1 123.9(4) . 4_455
C6 C1 C7 120.5(4) . .
C6 C1 H1 119.8 . .
C7 C1 H1 119.8 . .
C34 C35 N2 109.6(5) . .
C34 C35 H35 125.2 . .
N2 C35 H35 125.2 . .
O4 C36 O3 120.3(8) . .
O4 C36 C14 121.4(8) . .
O3 C36 C14 118.2(8) . .
C35 C34 N3 106.8(5) . .
C35 C34 H34 126.6 . .
N3 C34 H34 126.6 . .
N2 C25 N3 112.2(4) . .
N2 C25 H25 123.9 . .
N3 C25 H25 123.9 . .
N4 C26 C33 122.7(5) . .
N4 C26 N3 114.9(4) . .
C33 C26 N3 122.4(5) . .
C32 C33 C26 117.8(6) . .
C32 C33 H33 121.1 . .
C26 C33 H33 121.1 . .
C33 C32 C31 121.3(6) . .
C33 C32 H32 119.3 . .
C31 C32 H32 119.3 . .
C32 C31 C27 116.6(6) . .
C32 C31 H31 121.7 . .
C27 C31 H31 121.7 . .
N4 C27 C31 123.7(5) . .
N4 C27 N5 115.2(4) . .
C31 C27 N5 121.1(5) . .
C29 C30 N5 106.3(4) . .
C29 C30 H30 126.9 . .
N5 C30 H30 126.9 . .
C30 C29 N0AA 110.2(5) . .
C30 C29 H29 124.9 . .
N0AA C29 H29 124.9 . .
N0AA C28 N5 112.1(4) . .
N0AA C28 H28 124.0 . .
N5 C28 H28 124.0 . .
O2 C0AA O1 124.5(5) . .
O2 C0AA C2 120.8(5) . .
O1 C0AA C2 114.7(4) . .
C3 C2 C24 117.3(4) . .
C3 C2 C0AA 120.7(4) . .
C24 C2 C0AA 121.9(4) . .
C4 C3 C2 121.7(5) . .
C4 C3 H3 119.1 . .
C2 C3 H3 119.1 . .
C3 C4 C5 121.3(4) . .
C3 C4 H4 119.3 . .
C5 C4 H4 119.3 . .
C4 C5 C23 116.8(4) . .
C4 C5 C6 119.6(4) . .
C23 C5 C6 123.6(4) . .
C24 C23 C5 121.6(4) . .
C24 C23 H23 119.2 . .
C5 C23 H23 119.2 . .
C23 C24 C2 121.1(4) . .
C23 C24 H24 119.4 . .
C2 C24 H24 119.4 . .
N10 C6 C1 121.1(4) . .
N10 C6 C5 115.1(4) . .
C1 C6 C5 123.7(4) . .
C9 N10 C6 119.4(4) . .
N10 C9 C8 121.6(4) . .
N10 C9 C11 110.2(6) . .
C8 C9 C11 128.2(6) . .
N10 C9 C11A 119.0(5) . .
C8 C9 C11A 119.2(5) . .
C7 C8 C9 119.9(4) . .
C7 C8 H8 120.0 . .
C9 C8 H8 120.0 . .
C8 C7 C1 117.4(4) . .
C8 C7 C17 120.4(4) . .
C1 C7 C17 122.2(4) . .
C8 C7 C17A 123(3) . .
C1 C7 C17A 118(2) . .
C12 C11 C16 120.0 . .
C12 C11 C9 120.6(8) . .
C16 C11 C9 119.3(8) . .
C13 C12 C11 120.0 . .
C13 C12 H12 120.0 . .
C11 C12 H12 120.0 . .
C14 C13 C12 120.0 . .
C14 C13 H13 120.0 . .
C12 C13 H13 120.0 . .
C13 C14 C15 120.0 . .
C13 C14 C36 118.8(8) . .
C15 C14 C36 121.2(8) . .
C14 C15 C16 120.0 . .
C14 C15 H15 120.0 . .
C16 C15 H15 120.0 . .
C15 C16 C11 120.0 . .
C15 C16 H16 120.0 . .
C11 C16 H16 120.0 . .
C18 C17 C22 120.0 . .
C18 C17 C7 119.3(3) . .
C22 C17 C7 120.6(3) . .
C17 C18 C19 120.0 . .
C17 C18 H18 120.0 . .
C19 C18 H18 120.0 . .
C20 C19 C18 120.0 . .
C20 C19 H19 120.0 . .
C18 C19 H19 120.0 . .
C19 C20 C21 120.0 . .
C19 C20 H20 120.0 . .
C21 C20 H20 120.0 . .
C22 C21 C20 120.0 . .
C22 C21 H21 120.0 . .
C20 C21 H21 120.0 . .
C21 C22 C17 120.0 . .
C21 C22 H22 120.0 . .
C17 C22 H22 120.0 . .
C15A C16A C14A 120.0 . .
C15A C16A H16A 120.0 . .
C14A C16A H16A 120.0 . .
C16A C15A C11A 120.0 . .
C16A C15A H15A 120.0 . .
C11A C15A H15A 120.0 . .
C12A C11A C15A 120.0 . .
C12A C11A C9 116.7(5) . .
C15A C11A C9 123.2(5) . .
C11A C12A C13A 120.0 . .
C11A C12A H12A 120.0 . .
C13A C12A H12A 120.0 . .
C12A C13A C14A 120.0 . .
C12A C13A H13A 120.0 . .
C14A C13A H13A 120.0 . .
C13A C14A C16A 120.0 . .
C13A C14A C36A 124.2(9) . .
C16A C14A C36A 115.8(9) . .
O3A C36A O4A 119.3(8) . .
O3A C36A C14A 123.7(9) . .
O4A C36A C14A 117.0(9) . .
C18A C17A C22A 120.0 . .
C18A C17A C7 119.6(7) . .
C22A C17A C7 119.7(7) . .
C19A C18A C17A 120.0 . .
C19A C18A H18A 120.0 . .
C17A C18A H18A 120.0 . .
C20A C19A C18A 120.0 . .
C20A C19A H19A 120.0 . .
C18A C19A H19A 120.0 . .
C19A C20A C21A 120.0 . .
C19A C20A H20A 120.0 . .
C21A C20A H20A 120.0 . .
C22A C21A C20A 120.0 . .
C22A C21A H21A 120.0 . .
C20A C21A H21A 120.0 . .
C21A C22A C17A 120.0 . .
O2AA N6 O0AA 130.2(12) . .
O2AA N6 O1AA 114.5(13) . .
O0AA N6 O1AA 113.6(10) . .
O2AB N6B O1AB 99(2) . .
O2AB N6B O0AB 143(4) . .
O1AB N6B O0AB 93(2) . .
N6B O1AB O0AB 43.9(13) . .
N6B O0AB O0AB 138(3) . 4
N6B O0AB O1AB 43.5(13) . .
O0AB O0AB O1AB 115.6(16) 4 .

loop_
_geom_bond_atom_site_label_1
_geom_bond_atom_site_label_2
_geom_bond_distance
_geom_bond_site_symmetry_2
Zn1 O1 1.934(3) .
Zn1 O3 2.019(7) 6_566
Zn1 O4A 2.027(8) 6_566
Zn1 N0AA 2.030(4) 4_455
Zn1 N2 2.032(4) .
Zn1 O3A 2.435(8) 6_566
Zn1 C36A 2.582(8) 6_566
O1 C0AA 1.272(6) .
O2 C0AA 1.219(6) .
O3 C36 1.256(8) .
O4 C36 1.234(8) .
N2 C25 1.305(6) .
N2 C35 1.390(6) .
N3 C25 1.350(6) .
N3 C34 1.389(6) .
N3 C26 1.404(7) .
N4 C27 1.306(6) .
N4 C26 1.339(6) .
N5 C28 1.344(6) .
N5 C30 1.378(6) .
N5 C27 1.427(6) .
N0AA C28 1.304(6) .
N0AA C29 1.372(6) .
C1 C6 1.384(6) .
C1 C7 1.384(6) .
C1 H1 0.9300 .
C35 C34 1.336(8) .
C35 H35 0.9300 .
C36 C14 1.485(8) .
C34 H34 0.9300 .
C25 H25 0.9300 .
C26 C33 1.373(7) .
C33 C32 1.351(10) .
C33 H33 0.9300 .
C32 C31 1.364(10) .
C32 H32 0.9300 .
C31 C27 1.387(7) .
C31 H31 0.9300 .
C30 C29 1.337(8) .
C30 H30 0.9300 .
C29 H29 0.9300 .
C28 H28 0.9300 .
C0AA C2 1.509(6) .
C2 C3 1.383(7) .
C2 C24 1.383(7) .
C3 C4 1.360(7) .
C3 H3 0.9300 .
C4 C5 1.389(7) .
C4 H4 0.9300 .
C5 C23 1.391(6) .
C5 C6 1.484(6) .
C23 C24 1.365(7) .
C23 H23 0.9300 .
C24 H24 0.9300 .
C6 N10 1.341(5) .
N10 C9 1.336(5) .
C9 C8 1.390(6) .
C9 C11 1.464(6) .
C9 C11A 1.519(6) .
C8 C7 1.384(6) .
C8 H8 0.9300 .
C7 C17 1.482(4) .
C7 C17A 1.501(8) .
C11 C12 1.3900 .
C11 C16 1.3900 .
C12 C13 1.3900 .
C12 H12 0.9300 .
C13 C14 1.3900 .
C13 H13 0.9300 .
C14 C15 1.3900 .
C15 C16 1.3900 .
C15 H15 0.9300 .
C16 H16 0.9300 .
C17 C18 1.3900 .
C17 C22 1.3900 .
C18 C19 1.3900 .
C18 H18 0.9300 .
C19 C20 1.3900 .
C19 H19 0.9300 .
C20 C21 1.3900 .
C20 H20 0.9300 .
C21 C22 1.3900 .
C21 H21 0.9300 .
C22 H22 0.9300 .
C16A C15A 1.3900 .
C16A C14A 1.3900 .
C16A H16A 0.9300 .
C15A C11A 1.3900 .
C15A H15A 0.9300 .
C11A C12A 1.3900 .
C12A C13A 1.3900 .
C12A H12A 0.9300 .
C13A C14A 1.3900 .
C13A H13A 0.9300 .
C14A C36A 1.498(8) .
O3A C36A 1.255(8) .
C36A O4A 1.278(8) .
C17A C18A 1.3900 .
C17A C22A 1.3900 .
C18A C19A 1.3900 .
C18A H18A 0.9300 .
C19A C20A 1.3900 .
C19A H19A 0.9300 .
C20A C21A 1.3900 .
C20A H20A 0.9300 .
C21A C22A 1.3900 .
C21A H21A 0.9300 .
N6 O2AA 1.257(9) .
N6 O0AA 1.301(8) .
N6 O1AA 1.321(8) .
O1W O1W 0.813(12) 4_655
N6B O2AB 1.238(10) .
N6B O1AB 1.249(10) .
N6B O0AB 1.257(10) .
O1AB O0AB 1.81(4) .
O0AB O0AB 1.55(5) 4

loop_
_geom_torsion_atom_site_label_1
_geom_torsion_atom_site_label_2
_geom_torsion_atom_site_label_3
_geom_torsion_atom_site_label_4
_geom_torsion
_geom_torsion_site_symmetry_1
_geom_torsion_site_symmetry_4
C25 N2 C35 C34 0.4(6) . .
Zn1 N2 C35 C34 179.9(4) . .
Zn1 O3 C36 O4 -6.3(15) 6_656 .
Zn1 O3 C36 C14 176.8(10) 6_656 .
N2 C35 C34 N3 -0.7(7) . .
C25 N3 C34 C35 0.7(6) . .
C26 N3 C34 C35 179.7(5) . .
C35 N2 C25 N3 0.1(6) . .
Zn1 N2 C25 N3 -179.4(3) . .
C34 N3 C25 N2 -0.5(6) . .
C26 N3 C25 N2 -179.5(4) . .
C27 N4 C26 C33 2.5(7) . .
C27 N4 C26 N3 -179.0(4) . .
C25 N3 C26 N4 9.2(7) . .
C34 N3 C26 N4 -169.5(5) . .
C25 N3 C26 C33 -172.3(5) . .
C34 N3 C26 C33 9.0(8) . .
N4 C26 C33 C32 -1.9(9) . .
N3 C26 C33 C32 179.7(6) . .
C26 C33 C32 C31 1.2(12) . .
C33 C32 C31 C27 -1.1(11) . .
C26 N4 C27 C31 -2.4(7) . .
C26 N4 C27 N5 178.0(4) . .
C32 C31 C27 N4 1.7(9) . .
C32 C31 C27 N5 -178.6(6) . .
C28 N5 C27 N4 -6.9(6) . .
C30 N5 C27 N4 178.1(4) . .
C28 N5 C27 C31 173.4(5) . .
C30 N5 C27 C31 -1.6(7) . .
C28 N5 C30 C29 -0.4(6) . .
C27 N5 C30 C29 175.4(4) . .
N5 C30 C29 N0AA 0.5(6) . .
C28 N0AA C29 C30 -0.4(6) . .
Zn1 N0AA C29 C30 -169.3(4) 4_455 .
C29 N0AA C28 N5 0.2(5) . .
Zn1 N0AA C28 N5 168.2(3) 4_455 .
C30 N5 C28 N0AA 0.2(5) . .
C27 N5 C28 N0AA -175.8(4) . .
Zn1 O1 C0AA O2 8.7(7) . .
Zn1 O1 C0AA C2 -172.1(3) . .
O2 C0AA C2 C3 166.5(5) . .
O1 C0AA C2 C3 -12.7(7) . .
O2 C0AA C2 C24 -12.4(7) . .
O1 C0AA C2 C24 168.4(5) . .
C24 C2 C3 C4 3.3(8) . .
C0AA C2 C3 C4 -175.7(5) . .
C2 C3 C4 C5 -1.8(9) . .
C3 C4 C5 C23 -1.4(8) . .
C3 C4 C5 C6 177.1(5) . .
C4 C5 C23 C24 3.0(7) . .
C6 C5 C23 C24 -175.4(5) . .
C5 C23 C24 C2 -1.6(8) . .
C3 C2 C24 C23 -1.6(8) . .
C0AA C2 C24 C23 177.3(5) . .
C7 C1 C6 N10 1.7(7) . .
C7 C1 C6 C5 -179.5(4) . .
C4 C5 C6 N10 -11.1(7) . .
C23 C5 C6 N10 167.3(4) . .
C4 C5 C6 C1 170.1(5) . .
C23 C5 C6 C1 -11.5(7) . .
C1 C6 N10 C9 -1.5(6) . .
C5 C6 N10 C9 179.6(4) . .
C6 N10 C9 C8 0.1(6) . .
C6 N10 C9 C11 -177.0(7) . .
C6 N10 C9 C11A 175.5(6) . .
N10 C9 C8 C7 1.0(7) . .
C11 C9 C8 C7 177.6(9) . .
C11A C9 C8 C7 -174.3(6) . .
C9 C8 C7 C1 -0.8(7) . .
C9 C8 C7 C17 179.6(4) . .
C9 C8 C7 C17A -166(2) . .
C6 C1 C7 C8 -0.5(7) . .
C6 C1 C7 C17 179.1(4) . .
C6 C1 C7 C17A 165(3) . .
N10 C9 C11 C12 165.5(9) . .
C8 C9 C11 C12 -11.4(13) . .
N10 C9 C11 C16 -18.0(12) . .
C8 C9 C11 C16 165.1(8) . .
C16 C11 C12 C13 0.0 . .
C9 C11 C12 C13 176.4(12) . .
C11 C12 C13 C14 0.0 . .
C12 C13 C14 C15 0.0 . .
C12 C13 C14 C36 179.4(12) . .
O4 C36 C14 C13 176.4(12) . .
O3 C36 C14 C13 -6.8(15) . .
O4 C36 C14 C15 -4.3(19) . .
O3 C36 C14 C15 172.6(12) . .
C13 C14 C15 C16 0.0 . .
C36 C14 C15 C16 -179.4(12) . .
C14 C15 C16 C11 0.0 . .
C12 C11 C16 C15 0.0 . .
C9 C11 C16 C15 -176.5(12) . .
C8 C7 C17 C18 43.5(5) . .
C1 C7 C17 C18 -136.1(4) . .
C8 C7 C17 C22 -139.3(4) . .
C1 C7 C17 C22 41.1(5) . .
C22 C17 C18 C19 0.0 . .
C7 C17 C18 C19 177.2(4) . .
C17 C18 C19 C20 0.0 . .
C18 C19 C20 C21 0.0 . .
C19 C20 C21 C22 0.0 . .
C20 C21 C22 C17 0.0 . .
C18 C17 C22 C21 0.0 . .
C7 C17 C22 C21 -177.2(4) . .
C14A C16A C15A C11A 0.0 . .
C16A C15A C11A C12A 0.0 . .
C16A C15A C11A C9 -175.7(9) . .
N10 C9 C11A C12A 13.6(9) . .
C8 C9 C11A C12A -170.9(6) . .
N10 C9 C11A C15A -170.6(7) . .
C8 C9 C11A C15A 4.9(10) . .
C15A C11A C12A C13A 0.0 . .
C9 C11A C12A C13A 176.0(8) . .
C11A C12A C13A C14A 0.0 . .
C12A C13A C14A C16A 0.0 . .
C12A C13A C14A C36A 179.9(10) . .
C15A C16A C14A C13A 0.0 . .
C15A C16A C14A C36A -179.9(9) . .
Zn1 O3A C36A O4A 6.9(12) 6_656 .
Zn1 O3A C36A C14A -175.2(12) 6_656 .
C13A C14A C36A O3A -165.2(12) . .
C16A C14A C36A O3A 14.7(17) . .
C13A C14A C36A O4A 12.7(16) . .
C16A C14A C36A O4A -167.4(10) . .
C13A C14A C36A Zn1 34(4) . 6_656
C16A C14A C36A Zn1 -146(3) . 6_656
O3A C36A O4A Zn1 -8.3(14) . 6_656
C14A C36A O4A Zn1 173.6(9) . 6_656
C8 C7 C17A C18A -55(5) . .
C1 C7 C17A C18A 141(4) . .
C8 C7 C17A C22A 116(4) . .
C1 C7 C17A C22A -49(5) . .
C22A C17A C18A C19A 0.0 . .
C7 C17A C18A C19A 171(6) . .
C17A C18A C19A C20A 0.0 . .
C18A C19A C20A C21A 0.0 . .
C19A C20A C21A C22A 0.0 . .
C20A C21A C22A C17A 0.0 . .
C18A C17A C22A C21A 0.0 . .
C7 C17A C22A C21A -171(6) . .
O2AB N6B O1AB O0AB -145(4) . .
O2AB N6B O0AB O0AB 33(7) . 4
O1AB N6B O0AB O0AB -77(5) . 4
O2AB N6B O0AB O1AB 109(5) . .
N6B O1AB O0AB O0AB 134(4) . 4
